data_1555621
loop_
_publ_author_name
'Li, Nan'
'Lian, Xiao-Lei'
'Li, Yu-Hui'
'Wang, Tian-Yi'
'Han, Zhi-Yong'
'Zhang, Liming'
'Gong, Liu-Zhu'

_publ_section_title
;
 Gold-Catalyzed Direct Assembly of Aryl-Annulated Carbazoles from
 2-Alkynyl Arylazides and Alkynes.
;
_journal_issue 17
_journal_name_full 'Organic letters'
_journal_page_first 4178
_journal_page_last 4181
_journal_paper_doi 10.1021/acs.orglett.6b01627
_journal_volume 18
_journal_year 2016
_chemical_formula_sum 'C26 H23 N'
_chemical_formula_weight 349.45
_space_group_crystal_system orthorhombic
_space_group_IT_number 61
_space_group_name_Hall '-P 2ac 2ab'
_space_group_name_H-M_alt 'P b c a'
_atom_sites_solution_hydrogens mixed
_audit_creation_method SHELXL-2013
_cell_angle_alpha 90
_cell_angle_beta 90
_cell_angle_gamma 90
_cell_formula_units_Z 8
_cell_length_a 17.8140(4)
_cell_length_b 9.6903(2)
_cell_length_c 23.0455(5)
_cell_measurement_reflns_used 1498
_cell_measurement_temperature 290(2)
_cell_measurement_theta_max 64.6770
_cell_measurement_theta_min 4.5570
_cell_volume 3978.18(15)
_computing_cell_refinement 'CrysAlisPro (Agilent Technologies)'
_computing_data_collection 'CrysAlisPro (Agilent Technologies)'
_computing_data_reduction 'CrysAlisPro (Agilent Technologies)'
_computing_molecular_graphics 'Ortep-3 (L. J. Farrugia, 2001)'
_computing_publication_material SHELXL-2013
_computing_structure_refinement 'SHELXL-2013 (Sheldrick, 2013)'
_computing_structure_solution 'SHELXS-97 (Sheldrick, 1997)'
_diffrn_ambient_temperature 290(2)
_diffrn_detector_area_resol_mean 15.9149
_diffrn_measured_fraction_theta_full 0.983
_diffrn_measured_fraction_theta_max 0.959
_diffrn_measurement_device_type 'Gemini S Ultra, Agilent Technologies'
_diffrn_measurement_method '\w scans'
_diffrn_radiation_type CuK\a
_diffrn_radiation_wavelength 1.54184
_diffrn_reflns_av_R_equivalents 0.0339
_diffrn_reflns_av_unetI/netI 0.0426
_diffrn_reflns_Laue_measured_fraction_full 0.983
_diffrn_reflns_Laue_measured_fraction_max 0.959
_diffrn_reflns_limit_h_max 21
_diffrn_reflns_limit_h_min -12
_diffrn_reflns_limit_k_max 11
_diffrn_reflns_limit_k_min -11
_diffrn_reflns_limit_l_max 26
_diffrn_reflns_limit_l_min -28
_diffrn_reflns_number 8648
_diffrn_reflns_point_group_measured_fraction_full 0.983
_diffrn_reflns_point_group_measured_fraction_max 0.959
_diffrn_reflns_theta_full 67.684
_diffrn_reflns_theta_max 70.225
_diffrn_reflns_theta_min 4.570
_diffrn_source 'Enhance Ultra (Cu) X-ray Source'
_exptl_absorpt_coefficient_mu 0.508
_exptl_absorpt_correction_T_max 1.00000
_exptl_absorpt_correction_T_min 0.65383
_exptl_absorpt_correction_type multi-scan
_exptl_absorpt_process_details
;
CrysAlisPro, Agilent Technologies,
Version 1.171.37.35 (release 13-08-2014 CrysAlis171 .NET)
(compiled Aug 13 2014,18:06:01)
Empirical absorption correction using spherical harmonics,
 implemented in SCALE3 ABSPACK scaling algorithm.
;
_exptl_crystal_colour colorless
_exptl_crystal_density_diffrn 1.167
_exptl_crystal_description block
_exptl_crystal_F_000 1488
_exptl_crystal_size_max 0.360
_exptl_crystal_size_mid 0.320
_exptl_crystal_size_min 0.250
_refine_diff_density_max 0.478
_refine_diff_density_min -0.254
_refine_diff_density_rms 0.045
_refine_ls_extinction_method none
_refine_ls_goodness_of_fit_ref 1.052
_refine_ls_hydrogen_treatment mixed
_refine_ls_matrix_type full
_refine_ls_number_parameters 251
_refine_ls_number_reflns 3628
_refine_ls_number_restraints 0
_refine_ls_restrained_S_all 1.052
_refine_ls_R_factor_all 0.0953
_refine_ls_R_factor_gt 0.0725
_refine_ls_shift/su_max 0.000
_refine_ls_shift/su_mean 0.000
_refine_ls_structure_factor_coef Fsqd
_refine_ls_weighting_details 'w=1/[\s^2^(Fo^2^)+(0.0683P)^2^+2.3566P] where P=(Fo^2^+2Fc^2^)/3'
_refine_ls_weighting_scheme calc
_refine_ls_wR_factor_gt 0.1737
_refine_ls_wR_factor_ref 0.1929
_reflns_Friedel_coverage 0.000
_reflns_number_gt 2586
_reflns_number_total 3628
_reflns_threshold_expression 'I > 2\s(I)'
_cod_data_source_file ol6b01627_si_002.cif
_cod_data_source_block shelxl
_cod_database_code 1555621
_shelx_space_group_comment
;
The symmetry employed for this shelxl refinement is uniquely defined
by the following loop, which should always be used as a source of
symmetry information in preference to the above space-group names.
They are only intended as comments.
;
_shelx_estimated_absorpt_t_min 0.838
_shelx_estimated_absorpt_t_max 0.884
_shelxl_version_number 2013-4

loop_
_space_group_symop_operation_xyz
'x, y, z'
'-x+1/2, -y, z+1/2'
'x+1/2, -y+1/2, -z'
'-x, y+1/2, -z+1/2'
'-x, -y, -z'
'x-1/2, y, -z-1/2'
'-x-1/2, y-1/2, z'
'x, -y-1/2, z-1/2'

loop_
_atom_site_label
_atom_site_type_symbol
_atom_site_fract_x
_atom_site_fract_y
_atom_site_fract_z
_atom_site_U_iso_or_equiv
_atom_site_adp_type
_atom_site_occupancy
_atom_site_site_symmetry_order
_atom_site_calc_flag
_atom_site_refinement_flags_posn
_atom_site_refinement_flags_adp
N1 N 0.70908(15) 0.1583(3) 0.86208(11) 0.0632(6) Uani 1 1 d . .
C9 C 0.66575(15) 0.0618(3) 0.76602(12) 0.0540(6) Uani 1 1 d . .
C10 C 0.70698(17) -0.0610(3) 0.76703(13) 0.0647(8) Uani 1 1 d . .
H10 H 0.7412 -0.0763 0.7968 0.078 Uiso 1 1 calc R U
C12 C 0.64629(16) -0.1398(3) 0.67926(12) 0.0568(7) Uani 1 1 d . .
C16 C 0.58046(15) 0.3094(3) 0.76082(12) 0.0566(7) Uani 1 1 d . .
H16 H 0.5532 0.3911 0.7592 0.068 Uiso 1 1 calc R U
C13 C 0.60858(15) -0.0170(3) 0.67668(11) 0.0541(6) Uani 1 1 d . .
H13 H 0.5755 -0.0027 0.6460 0.065 Uiso 1 1 calc R U
C14 C 0.61728(14) 0.0895(3) 0.71828(11) 0.0514(6) Uani 1 1 d . .
C15 C 0.57770(15) 0.2190(3) 0.71504(12) 0.0531(6) Uani 1 1 d . .
C8 C 0.66759(15) 0.1620(3) 0.81121(12) 0.0541(6) Uani 1 1 d . .
C5 C 0.61267(17) 0.4758(3) 0.88778(14) 0.0662(8) Uani 1 1 d . .
H5 H 0.5783 0.5302 0.8678 0.079 Uiso 1 1 calc R U
C4 C 0.6383(2) 0.5154(4) 0.94161(14) 0.0761(9) Uani 1 1 d . .
H4 H 0.6206 0.5966 0.9582 0.091 Uiso 1 1 calc R U
C21 C 0.53584(16) 0.2615(3) 0.66141(13) 0.0564(7) Uani 1 1 d . .
C7 C 0.62424(14) 0.2796(3) 0.81028(12) 0.0535(6) Uani 1 1 d . .
C11 C 0.69791(17) -0.1584(3) 0.72515(13) 0.0656(8) Uani 1 1 d . .
H11 H 0.7263 -0.2389 0.7267 0.079 Uiso 1 1 calc R U
C6 C 0.63876(15) 0.3537(3) 0.86376(12) 0.0562(6) Uani 1 1 d . .
C3 C 0.6906(2) 0.4353(4) 0.97152(15) 0.0817(10) Uani 1 1 d . .
H3 H 0.7071 0.4640 1.0079 0.098 Uiso 1 1 calc R U
C22 C 0.56906(19) 0.2539(3) 0.60717(13) 0.0704(8) Uani 1 1 d . .
H22 H 0.6165 0.2150 0.6033 0.084 Uiso 1 1 calc R U
C17 C 0.63332(18) -0.2582(3) 0.63661(13) 0.0632(7) Uani 1 1 d . .
C26 C 0.46527(18) 0.3181(3) 0.66587(14) 0.0691(8) Uani 1 1 d . .
H26 H 0.4418 0.3221 0.7019 0.083 Uiso 1 1 calc R U
C2 C 0.7184(2) 0.3147(4) 0.94836(14) 0.0756(9) Uani 1 1 d . .
H2 H 0.7540 0.2625 0.9681 0.091 Uiso 1 1 calc R U
C1 C 0.69151(16) 0.2735(3) 0.89463(12) 0.0595(7) Uani 1 1 d . .
C23 C 0.5321(2) 0.3039(4) 0.55844(15) 0.0843(10) Uani 1 1 d . .
H23 H 0.5547 0.2977 0.5222 0.101 Uiso 1 1 calc R U
C25 C 0.4287(2) 0.3694(4) 0.61701(16) 0.0872(11) Uani 1 1 d . .
H25 H 0.3812 0.4087 0.6205 0.105 Uiso 1 1 calc R U
C24 C 0.4627(2) 0.3620(4) 0.56366(16) 0.0907(12) Uani 1 1 d . .
H24 H 0.4384 0.3967 0.5310 0.109 Uiso 1 1 calc R U
C20 C 0.5729(3) -0.2232(5) 0.5921(2) 0.131(2) Uani 1 1 d . .
H20A H 0.5622 -0.3034 0.5691 0.197 Uiso 1 1 calc R U
H20B H 0.5904 -0.1502 0.5675 0.197 Uiso 1 1 calc R U
H20C H 0.5282 -0.1941 0.6119 0.197 Uiso 1 1 calc R U
C19 C 0.6054(4) -0.3812(4) 0.6700(2) 0.136(2) Uani 1 1 d . .
H19A H 0.5981 -0.4573 0.6439 0.205 Uiso 1 1 calc R U
H19B H 0.5587 -0.3587 0.6885 0.205 Uiso 1 1 calc R U
H19C H 0.6417 -0.4062 0.6989 0.205 Uiso 1 1 calc R U
C18 C 0.7037(3) -0.2931(7) 0.6057(2) 0.146(2) Uani 1 1 d . .
H18A H 0.7408 -0.3225 0.6332 0.219 Uiso 1 1 calc R U
H18B H 0.7216 -0.2132 0.5853 0.219 Uiso 1 1 calc R U
H18C H 0.6942 -0.3661 0.5785 0.219 Uiso 1 1 calc R U
H1 H 0.746(2) 0.098(4) 0.8709(16) 0.094(12) Uiso 1 1 d . .

loop_
_atom_site_aniso_label
_atom_site_aniso_U_11
_atom_site_aniso_U_22
_atom_site_aniso_U_33
_atom_site_aniso_U_23
_atom_site_aniso_U_13
_atom_site_aniso_U_12
N1 0.0713(15) 0.0619(15) 0.0565(14) -0.0020(12) -0.0127(12) 0.0085(12)
C9 0.0534(14) 0.0543(15) 0.0542(15) 0.0018(12) -0.0045(12) -0.0004(12)
C10 0.0691(18) 0.0657(17) 0.0593(16) -0.0037(15) -0.0138(14) 0.0123(14)
C12 0.0596(15) 0.0581(15) 0.0529(15) -0.0005(13) 0.0026(12) 0.0002(13)
C16 0.0577(15) 0.0538(14) 0.0584(16) 0.0015(13) -0.0013(13) 0.0025(12)
C13 0.0559(15) 0.0572(15) 0.0491(14) 0.0019(12) -0.0021(11) -0.0029(12)
C14 0.0518(14) 0.0519(14) 0.0503(14) 0.0010(12) -0.0008(11) -0.0015(11)
C15 0.0533(14) 0.0539(14) 0.0519(14) 0.0037(12) -0.0029(12) -0.0012(12)
C8 0.0543(14) 0.0578(15) 0.0502(14) 0.0025(13) -0.0046(12) -0.0021(12)
C5 0.0637(17) 0.0647(18) 0.0701(19) -0.0065(16) -0.0027(14) 0.0012(14)
C4 0.087(2) 0.0710(19) 0.0703(19) -0.0170(17) 0.0002(17) 0.0018(17)
C21 0.0592(15) 0.0524(15) 0.0576(16) 0.0008(13) -0.0106(13) 0.0014(12)
C7 0.0514(14) 0.0570(15) 0.0522(14) 0.0007(13) -0.0008(11) -0.0033(12)
C11 0.0696(18) 0.0596(16) 0.0674(18) -0.0023(15) -0.0060(15) 0.0139(14)
C6 0.0552(14) 0.0576(15) 0.0558(15) -0.0029(13) -0.0003(12) -0.0022(12)
C3 0.101(3) 0.083(2) 0.0614(19) -0.0138(18) -0.0119(18) 0.003(2)
C22 0.080(2) 0.0686(19) 0.0627(18) 0.0026(16) -0.0062(16) 0.0077(16)
C17 0.0732(18) 0.0589(16) 0.0574(16) -0.0059(14) 0.0027(14) 0.0057(14)
C26 0.0696(18) 0.0738(19) 0.0640(18) -0.0059(16) -0.0124(15) 0.0116(15)
C2 0.087(2) 0.080(2) 0.0596(18) -0.0046(17) -0.0150(16) 0.0058(18)
C1 0.0651(16) 0.0598(16) 0.0536(15) -0.0024(13) -0.0037(13) -0.0020(13)
C23 0.113(3) 0.086(2) 0.0537(18) 0.0034(18) -0.0083(18) 0.007(2)
C25 0.094(2) 0.088(2) 0.080(2) -0.013(2) -0.030(2) 0.030(2)
C24 0.120(3) 0.084(2) 0.068(2) -0.0037(19) -0.037(2) 0.024(2)
C20 0.164(5) 0.121(4) 0.109(3) -0.060(3) -0.058(3) 0.043(3)
C19 0.228(6) 0.069(2) 0.112(4) -0.012(3) 0.013(4) -0.040(3)
C18 0.107(3) 0.189(6) 0.142(4) -0.088(4) 0.031(3) 0.009(3)

loop_
_atom_type_symbol
_atom_type_description
_atom_type_scat_dispersion_real
_atom_type_scat_dispersion_imag
_atom_type_scat_source
C C 0.0181 0.0091 'International Tables Vol C Tables 4.2.6.8 and 6.1.1.4'
H H 0.0000 0.0000 'International Tables Vol C Tables 4.2.6.8 and 6.1.1.4'
N N 0.0311 0.0180 'International Tables Vol C Tables 4.2.6.8 and 6.1.1.4'

loop_
_geom_angle_atom_site_label_1
_geom_angle_atom_site_label_2
_geom_angle_atom_site_label_3
_geom_angle
C1 N1 C8 108.5(2)
C1 N1 H1 125(2)
C8 N1 H1 126(2)
C10 C9 C8 123.7(2)
C10 C9 C14 119.4(3)
C8 C9 C14 116.8(2)
C11 C10 C9 121.1(3)
C11 C10 H10 119.5
C9 C10 H10 119.5
C13 C12 C11 117.6(3)
C13 C12 C17 123.4(3)
C11 C12 C17 119.0(3)
C15 C16 C7 120.7(3)
C15 C16 H16 119.7
C7 C16 H16 119.7
C12 C13 C14 123.4(3)
C12 C13 H13 118.3
C14 C13 H13 118.3
C13 C14 C9 116.9(2)
C13 C14 C15 123.1(2)
C9 C14 C15 120.0(2)
C16 C15 C14 119.9(2)
C16 C15 C21 118.4(2)
C14 C15 C21 121.7(2)
C7 C8 N1 109.5(2)
C7 C8 C9 122.7(2)
N1 C8 C9 127.9(2)
C4 C5 C6 119.1(3)
C4 C5 H5 120.4
C6 C5 H5 120.4
C5 C4 C3 120.8(3)
C5 C4 H4 119.6
C3 C4 H4 119.6
C26 C21 C22 118.6(3)
C26 C21 C15 120.1(3)
C22 C21 C15 121.1(3)
C8 C7 C16 119.5(3)
C8 C7 C6 107.3(2)
C16 C7 C6 133.2(3)
C10 C11 C12 121.4(3)
C10 C11 H11 119.3
C12 C11 H11 119.3
C5 C6 C1 119.4(3)
C5 C6 C7 134.6(3)
C1 C6 C7 105.9(2)
C2 C3 C4 121.4(3)
C2 C3 H3 119.3
C4 C3 H3 119.3
C21 C22 C23 120.6(3)
C21 C22 H22 119.7
C23 C22 H22 119.7
C18 C17 C19 110.2(4)
C18 C17 C20 108.9(4)
C19 C17 C20 106.7(4)
C18 C17 C12 110.7(3)
C19 C17 C12 108.4(3)
C20 C17 C12 111.8(3)
C21 C26 C25 120.7(3)
C21 C26 H26 119.7
C25 C26 H26 119.7
C3 C2 C1 117.8(3)
C3 C2 H2 121.1
C1 C2 H2 121.1
N1 C1 C2 129.7(3)
N1 C1 C6 108.8(2)
C2 C1 C6 121.5(3)
C24 C23 C22 120.2(3)
C24 C23 H23 119.9
C22 C23 H23 119.9
C24 C25 C26 119.9(3)
C24 C25 H25 120.0
C26 C25 H25 120.0
C23 C24 C25 120.1(3)
C23 C24 H24 120.0
C25 C24 H24 120.0
C17 C20 H20A 109.5
C17 C20 H20B 109.5
H20A C20 H20B 109.5
C17 C20 H20C 109.5
H20A C20 H20C 109.5
H20B C20 H20C 109.5
C17 C19 H19A 109.5
C17 C19 H19B 109.5
H19A C19 H19B 109.5
C17 C19 H19C 109.5
H19A C19 H19C 109.5
H19B C19 H19C 109.5
C17 C18 H18A 109.5
C17 C18 H18B 109.5
H18A C18 H18B 109.5
C17 C18 H18C 109.5
H18A C18 H18C 109.5
H18B C18 H18C 109.5

loop_
_geom_bond_atom_site_label_1
_geom_bond_atom_site_label_2
_geom_bond_distance
N1 C1 1.381(4)
N1 C8 1.386(3)
N1 H1 0.90(4)
C9 C10 1.399(4)
C9 C8 1.424(4)
C9 C14 1.424(4)
C10 C11 1.359(4)
C10 H10 0.9300
C12 C13 1.368(4)
C12 C11 1.413(4)
C12 C17 1.529(4)
C16 C15 1.372(4)
C16 C7 1.411(4)
C16 H16 0.9300
C13 C14 1.417(4)
C13 H13 0.9300
C14 C15 1.441(4)
C15 C21 1.501(4)
C8 C7 1.377(4)
C5 C4 1.376(4)
C5 C6 1.387(4)
C5 H5 0.9300
C4 C3 1.395(5)
C4 H4 0.9300
C21 C26 1.375(4)
C21 C22 1.385(4)
C7 C6 1.450(4)
C11 H11 0.9300
C6 C1 1.411(4)
C3 C2 1.377(5)
C3 H3 0.9300
C22 C23 1.389(4)
C22 H22 0.9300
C17 C18 1.480(5)
C17 C19 1.503(5)
C17 C20 1.524(5)
C26 C25 1.393(4)
C26 H26 0.9300
C2 C1 1.386(4)
C2 H2 0.9300
C23 C24 1.364(5)
C23 H23 0.9300
C25 C24 1.373(5)
C25 H25 0.9300
C24 H24 0.9300
C20 H20A 0.9600
C20 H20B 0.9600
C20 H20C 0.9600
C19 H19A 0.9600
C19 H19B 0.9600
C19 H19C 0.9600
C18 H18A 0.9600
C18 H18B 0.9600
C18 H18C 0.9600

loop_
_geom_torsion_atom_site_label_1
_geom_torsion_atom_site_label_2
_geom_torsion_atom_site_label_3
_geom_torsion_atom_site_label_4
_geom_torsion
C8 C9 C10 C11 174.1(3)
C14 C9 C10 C11 -4.3(5)
C11 C12 C13 C14 -1.8(4)
C17 C12 C13 C14 176.0(3)
C12 C13 C14 C9 -2.7(4)
C12 C13 C14 C15 179.6(3)
C10 C9 C14 C13 5.7(4)
C8 C9 C14 C13 -172.8(2)
C10 C9 C14 C15 -176.5(3)
C8 C9 C14 C15 5.0(4)
C7 C16 C15 C14 2.6(4)
C7 C16 C15 C21 -174.6(2)
C13 C14 C15 C16 170.7(3)
C9 C14 C15 C16 -6.9(4)
C13 C14 C15 C21 -12.1(4)
C9 C14 C15 C21 170.3(2)
C1 N1 C8 C7 0.9(3)
C1 N1 C8 C9 -177.5(3)
C10 C9 C8 C7 -177.4(3)
C14 C9 C8 C7 1.0(4)
C10 C9 C8 N1 0.8(5)
C14 C9 C8 N1 179.2(3)
C6 C5 C4 C3 0.9(5)
C16 C15 C21 C26 -47.1(4)
C14 C15 C21 C26 135.7(3)
C16 C15 C21 C22 128.3(3)
C14 C15 C21 C22 -48.9(4)
N1 C8 C7 C16 176.2(2)
C9 C8 C7 C16 -5.3(4)
N1 C8 C7 C6 -0.5(3)
C9 C8 C7 C6 178.0(2)
C15 C16 C7 C8 3.4(4)
C15 C16 C7 C6 179.1(3)
C9 C10 C11 C12 -0.4(5)
C13 C12 C11 C10 3.4(5)
C17 C12 C11 C10 -174.5(3)
C4 C5 C6 C1 -0.7(4)
C4 C5 C6 C7 178.9(3)
C8 C7 C6 C5 -179.7(3)
C16 C7 C6 C5 4.2(6)
C8 C7 C6 C1 -0.1(3)
C16 C7 C6 C1 -176.2(3)
C5 C4 C3 C2 0.1(6)
C26 C21 C22 C23 0.7(5)
C15 C21 C22 C23 -174.8(3)
C13 C12 C17 C18 120.7(4)
C11 C12 C17 C18 -61.5(4)
C13 C12 C17 C19 -118.3(4)
C11 C12 C17 C19 59.5(4)
C13 C12 C17 C20 -0.9(5)
C11 C12 C17 C20 176.8(3)
C22 C21 C26 C25 -1.4(5)
C15 C21 C26 C25 174.2(3)
C4 C3 C2 C1 -1.2(6)
C8 N1 C1 C2 179.9(3)
C8 N1 C1 C6 -0.9(3)
C3 C2 C1 N1 -179.5(3)
C3 C2 C1 C6 1.4(5)
C5 C6 C1 N1 -179.7(3)
C7 C6 C1 N1 0.6(3)
C5 C6 C1 C2 -0.5(5)
C7 C6 C1 C2 179.9(3)
C21 C22 C23 C24 0.4(6)
C21 C26 C25 C24 0.9(6)
C22 C23 C24 C25 -1.0(6)
C26 C25 C24 C23 0.3(6)
